data_7236489
loop_
_publ_author_name
'Lee, Jeong Jun'
'Choi, Daye'
'Lee, Haeri'
'Jung, Ok-Sang'

_publ_section_title
;
 Coordination-cyclodimeric array containing both channels and cages:
 photoluminescence recognition of diiodomethane
;
_journal_issue 23
_journal_name_full CrystEngComm
_journal_page_first 3117
_journal_paper_doi 10.1039/C7CE00616K
_journal_volume 19
_journal_year 2017
_chemical_formula_sum 'C80 H66 Cl4 N14 O8 Zn2'
_chemical_formula_weight 1624.00
_space_group_crystal_system orthorhombic
_space_group_IT_number 64
_space_group_name_Hall '-C 2ac 2'
_space_group_name_H-M_alt 'C m c e'
_atom_sites_solution_hydrogens geom
_audit_creation_method SHELXL-2014/7
_audit_update_record
;
2017-05-04 deposited with the CCDC.
2017-05-09 downloaded from the CCDC.
;
_cell_angle_alpha 90
_cell_angle_beta 90
_cell_angle_gamma 90
_cell_formula_units_Z 4
_cell_length_a 32.2944(8)
_cell_length_b 9.5094(2)
_cell_length_c 25.2060(6)
_cell_measurement_reflns_used 7325
_cell_measurement_temperature 173(2)
_cell_measurement_theta_max 27.96
_cell_measurement_theta_min 2.37
_cell_volume 7740.8(3)
_computing_cell_refinement 'Bruker APEX2'
_computing_data_collection 'Bruker APEX2'
_computing_data_reduction 'Bruker APEX2'
_computing_molecular_graphics 'Bruker SHELXTL'
_computing_publication_material 'Bruker SHELXTL'
_computing_structure_refinement 'SHELXL-2014/7 (Sheldrick, 2014)'
_computing_structure_solution 'SHELXS-97 (Sheldrick, 2008)'
_diffrn_ambient_temperature 173(2)
_diffrn_measured_fraction_theta_full 1.000
_diffrn_measured_fraction_theta_max 1.000
_diffrn_measurement_device_type 'Bruker Breeze CCD'
_diffrn_measurement_method '\f and \w scans'
_diffrn_radiation_type MoK\a
_diffrn_radiation_wavelength 0.71073
_diffrn_reflns_av_R_equivalents 0.0970
_diffrn_reflns_av_unetI/netI 0.0424
_diffrn_reflns_Laue_measured_fraction_full 1.000
_diffrn_reflns_Laue_measured_fraction_max 1.000
_diffrn_reflns_limit_h_max 39
_diffrn_reflns_limit_h_min -39
_diffrn_reflns_limit_k_max 11
_diffrn_reflns_limit_k_min -11
_diffrn_reflns_limit_l_max 31
_diffrn_reflns_limit_l_min -31
_diffrn_reflns_number 48239
_diffrn_reflns_point_group_measured_fraction_full 1.000
_diffrn_reflns_point_group_measured_fraction_max 1.000
_diffrn_reflns_theta_full 25.242
_diffrn_reflns_theta_max 26.000
_diffrn_reflns_theta_min 1.261
_exptl_absorpt_coefficient_mu 0.823
_exptl_absorpt_correction_T_max 0.859
_exptl_absorpt_correction_T_min 0.840
_exptl_absorpt_correction_type multi-scan
_exptl_absorpt_process_details SADABS
_exptl_crystal_colour yellow
_exptl_crystal_density_diffrn 1.394
_exptl_crystal_description BLOCK
_exptl_crystal_F_000 3344
_exptl_crystal_size_max 0.220
_exptl_crystal_size_mid 0.210
_exptl_crystal_size_min 0.190
_exptl_transmission_factor_max 0.003
_exptl_transmission_factor_min 0.000
_refine_diff_density_max 0.946
_refine_diff_density_min -0.481
_refine_diff_density_rms 0.124
_refine_ls_extinction_method none
_refine_ls_goodness_of_fit_ref 1.052
_refine_ls_hydrogen_treatment constr
_refine_ls_matrix_type full
_refine_ls_number_parameters 255
_refine_ls_number_reflns 3886
_refine_ls_number_restraints 2
_refine_ls_restrained_S_all 1.061
_refine_ls_R_factor_all 0.0977
_refine_ls_R_factor_gt 0.0681
_refine_ls_shift/su_max 0.152
_refine_ls_shift/su_mean 0.013
_refine_ls_structure_factor_coef Fsqd
_refine_ls_weighting_details 'w=1/[\s^2^(Fo^2^)+(0.1454P)^2^+6.8488P] where P=(Fo^2^+2Fc^2^)/3'
_refine_ls_weighting_scheme calc
_refine_ls_wR_factor_gt 0.1963
_refine_ls_wR_factor_ref 0.2219
_reflns_Friedel_coverage 0.000
_reflns_number_gt 2767
_reflns_number_total 3886
_reflns_threshold_expression 'I > 2\s(I)'
_cod_data_source_file c7ce00616k2.cif
_cod_data_source_block 1541122
_cod_original_sg_symbol_Hall '-C 2bc 2'
_cod_original_sg_symbol_H-M 'C m c a'
_cod_database_code 7236489
_shelx_shelxl_version_number 2014/7
_shelx_space_group_comment
; 
The symmetry employed for this shelxl refinement is uniquely defined 
by the following loop, which should always be used as a source of 
symmetry information in preference to the above space-group names. 
They are only intended as comments. 
;
_shelx_estimated_absorpt_t_min 0.840
_shelx_estimated_absorpt_t_max 0.859

loop_
_space_group_symop_operation_xyz
'x, y, z'
'-x, -y+1/2, z+1/2'
'x, -y, -z'
'-x, y+1/2, -z+1/2'
'x+1/2, y+1/2, z'
'-x+1/2, -y+1, z+1/2'
'x+1/2, -y+1/2, -z'
'-x+1/2, y+1, -z+1/2'
'-x, -y, -z'
'x, y-1/2, -z-1/2'
'-x, y, z'
'x, -y-1/2, z-1/2'
'-x+1/2, -y+1/2, -z'
'x+1/2, y, -z-1/2'
'-x+1/2, y+1/2, z'
'x+1/2, -y, z-1/2'

loop_
_atom_site_label
_atom_site_type_symbol
_atom_site_fract_x
_atom_site_fract_y
_atom_site_fract_z
_atom_site_U_iso_or_equiv
_atom_site_adp_type
_atom_site_occupancy
_atom_site_site_symmetry_order
_atom_site_calc_flag
_atom_site_refinement_flags_posn
_atom_site_refinement_flags_adp
_atom_site_refinement_flags_occupancy
Zn1 Zn 0.0000 0.61728(7) 0.36789(3) 0.0385(3) Uani 1 2 d S T P
Cl1 Cl 0.0000 0.7223(2) 0.29029(8) 0.0580(5) Uani 1 2 d S T P
Cl2 Cl 0.0000 0.71112(19) 0.44869(7) 0.0568(5) Uani 1 2 d S T P
O1 O 0.10702(11) 0.0865(3) 0.28178(11) 0.0452(8) Uani 1 1 d . . .
O2 O 0.14596(9) 0.1052(3) 0.03327(11) 0.0419(8) Uani 1 1 d . . .
N1 N 0.04750(11) 0.4697(4) 0.36984(12) 0.0346(8) Uani 1 1 d . . .
N2 N 0.10750(10) 0.2930(3) 0.23629(12) 0.0330(8) Uani 1 1 d . . .
C1 C 0.06176(15) 0.4262(5) 0.41685(17) 0.0462(11) Uani 1 1 d . . .
H1A H 0.0530 0.4743 0.4479 0.055 Uiso 1 1 calc R U .
C2 C 0.08823(18) 0.3161(5) 0.42196(18) 0.0572(14) Uani 1 1 d . . .
H2A H 0.0976 0.2877 0.4560 0.069 Uiso 1 1 calc R U .
C3 C 0.10129(16) 0.2460(5) 0.37722(16) 0.0463(12) Uani 1 1 d . . .
H3A H 0.1196 0.1680 0.3800 0.056 Uiso 1 1 calc R U .
C4 C 0.08733(13) 0.2910(4) 0.32801(15) 0.0335(9) Uani 1 1 d . . .
C5 C 0.06078(12) 0.4048(4) 0.32589(15) 0.0310(9) Uani 1 1 d . . .
H5A H 0.0517 0.4379 0.2923 0.037 Uiso 1 1 calc R U .
C6 C 0.10151(12) 0.2137(4) 0.27920(15) 0.0321(9) Uani 1 1 d . . .
C7 C 0.11848(12) 0.2399(4) 0.18512(14) 0.0310(9) Uani 1 1 d . . .
C8 C 0.14544(13) 0.1288(4) 0.17869(16) 0.0353(9) Uani 1 1 d . . .
H8A H 0.1570 0.0838 0.2089 0.042 Uiso 1 1 calc R U .
C9 C 0.15564(13) 0.0828(5) 0.12840(15) 0.0383(10) Uani 1 1 d . . .
H9A H 0.1738 0.0050 0.1238 0.046 Uiso 1 1 calc R U .
C10 C 0.13921(12) 0.1512(5) 0.08467(15) 0.0362(9) Uani 1 1 d . . .
C11 C 0.11303(12) 0.2638(4) 0.09065(16) 0.0365(9) Uani 1 1 d . . .
H11A H 0.1026 0.3116 0.0603 0.044 Uiso 1 1 calc R U .
C12 C 0.10185(13) 0.3076(4) 0.14117(16) 0.0357(10) Uani 1 1 d . . .
H12A H 0.0830 0.3832 0.1457 0.043 Uiso 1 1 calc R U .
C13 C 0.18452(12) 0.0540(4) 0.01913(15) 0.0331(9) Uani 1 1 d . . .
C14 C 0.22081(13) 0.1068(4) 0.03804(16) 0.0375(10) Uani 1 1 d . . .
H14A H 0.2205 0.1796 0.0639 0.045 Uiso 1 1 calc R U .
C15 C 0.25892(12) 0.0534(4) 0.01926(15) 0.0365(9) Uani 1 1 d . . .
C16 C 0.29722(14) 0.1049(5) 0.03846(18) 0.0457(11) Uani 1 1 d . . .
H16A H 0.2977 0.1760 0.0649 0.055 Uiso 1 1 calc R U .
C17 C 0.33316(14) 0.0529(5) 0.01911(18) 0.0504(12) Uani 1 1 d . . .
H17A H 0.3587 0.0891 0.0317 0.060 Uiso 1 1 calc R U .
N3 N 0.2184(7) 0.7891(14) 0.1819(6) 0.357(16) Uani 1 1 d D . .
C19 C 0.2106(5) 0.4657(14) 0.1774(6) 0.214(8) Uani 1 1 d D . .
H19A H 0.1866 0.4245 0.1953 0.256 Uiso 1 1 calc R U .
H19B H 0.2098 0.4412 0.1397 0.256 Uiso 1 1 calc R U .
H19C H 0.2361 0.4287 0.1933 0.256 Uiso 1 1 calc R U .
C18 C 0.2095(3) 0.6404(17) 0.1841(4) 0.272(14) Uani 1 1 d D . .
N4 N 0.0630(3) 0.5000 0.0000 0.186(8) Uani 1 2 d S T P
C20 C 0.0394(4) 0.5362(12) 0.0451(7) 0.087(5) Uani 0.5 1 d . . P
C21 C 0.0000 0.5688(13) 0.0882(9) 0.176(8) Uani 1 2 d S T P
H21A H 0.0114 0.5998 0.1223 0.212 Uiso 0.5 1 calc R U P
H21B H -0.0179 0.6426 0.0738 0.212 Uiso 0.5 1 calc R U P
H21C H -0.0162 0.4827 0.0935 0.212 Uiso 0.5 1 calc R U P

loop_
_atom_site_aniso_label
_atom_site_aniso_U_11
_atom_site_aniso_U_22
_atom_site_aniso_U_33
_atom_site_aniso_U_23
_atom_site_aniso_U_13
_atom_site_aniso_U_12
Zn1 0.0389(4) 0.0373(5) 0.0392(5) -0.0102(3) 0.000 0.000
Cl1 0.0457(9) 0.0645(12) 0.0637(12) 0.0218(9) 0.000 0.000
Cl2 0.0559(10) 0.0596(11) 0.0548(10) -0.0315(8) 0.000 0.000
O1 0.076(2) 0.0259(16) 0.0336(16) 0.0028(12) 0.0084(15) 0.0061(14)
O2 0.0391(16) 0.058(2) 0.0282(16) -0.0120(13) -0.0016(12) 0.0079(13)
N1 0.0403(18) 0.036(2) 0.0269(17) -0.0071(14) 0.0002(14) 0.0026(15)
N2 0.0488(19) 0.0276(18) 0.0227(17) -0.0021(13) 0.0048(14) 0.0057(15)
C1 0.062(3) 0.050(3) 0.026(2) -0.0085(19) -0.003(2) 0.009(2)
C2 0.086(4) 0.056(3) 0.029(3) -0.002(2) -0.011(2) 0.018(3)
C3 0.063(3) 0.041(3) 0.035(3) -0.001(2) -0.008(2) 0.016(2)
C4 0.044(2) 0.028(2) 0.028(2) -0.0014(16) 0.0023(17) 0.0012(17)
C5 0.040(2) 0.031(2) 0.0220(19) -0.0002(15) 0.0004(16) -0.0007(16)
C6 0.043(2) 0.027(2) 0.027(2) -0.0030(15) -0.0024(17) 0.0012(17)
C7 0.041(2) 0.028(2) 0.024(2) -0.0014(16) 0.0017(16) 0.0014(17)
C8 0.045(2) 0.035(2) 0.026(2) -0.0001(16) -0.0012(17) 0.0071(18)
C9 0.040(2) 0.043(2) 0.032(2) -0.0051(18) 0.0014(17) 0.0090(19)
C10 0.036(2) 0.047(2) 0.026(2) -0.0087(17) 0.0030(16) 0.0015(18)
C11 0.041(2) 0.042(2) 0.026(2) 0.0012(18) -0.0006(17) 0.0020(18)
C12 0.042(2) 0.033(2) 0.032(2) 0.0015(17) 0.0053(17) 0.0075(18)
C13 0.033(2) 0.040(2) 0.0260(19) -0.0044(16) 0.0013(16) 0.0054(17)
C14 0.042(2) 0.040(2) 0.031(2) -0.0117(17) 0.0035(18) -0.0025(18)
C15 0.039(2) 0.044(3) 0.027(2) -0.0046(17) -0.0013(16) -0.0025(19)
C16 0.047(3) 0.052(3) 0.038(3) -0.012(2) -0.003(2) -0.009(2)
C17 0.036(2) 0.071(3) 0.045(3) -0.004(2) -0.0075(19) -0.008(2)
N3 0.57(3) 0.277(18) 0.226(15) -0.114(14) -0.222(18) 0.30(2)
C19 0.237(17) 0.163(12) 0.241(18) 0.084(11) -0.068(12) -0.116(12)
C18 0.070(6) 0.67(4) 0.073(7) 0.051(15) 0.018(5) -0.077(14)
N4 0.065(6) 0.110(9) 0.38(2) 0.137(12) 0.000 0.000
C20 0.074(9) 0.034(6) 0.154(15) 0.011(7) -0.057(9) -0.005(6)
C21 0.084(9) 0.075(8) 0.37(3) -0.002(13) 0.000 0.000

loop_
_atom_type_symbol
_atom_type_description
_atom_type_scat_dispersion_real
_atom_type_scat_dispersion_imag
_atom_type_scat_source
C C 0.0033 0.0016 'International Tables Vol C Tables 4.2.6.8 and 6.1.1.4'
H H 0.0000 0.0000 'International Tables Vol C Tables 4.2.6.8 and 6.1.1.4'
Cl Cl 0.1484 0.1585 'International Tables Vol C Tables 4.2.6.8 and 6.1.1.4'
N N 0.0061 0.0033 'International Tables Vol C Tables 4.2.6.8 and 6.1.1.4'
O O 0.0106 0.0060 'International Tables Vol C Tables 4.2.6.8 and 6.1.1.4'
Zn Zn 0.2839 1.4301 'International Tables Vol C Tables 4.2.6.8 and 6.1.1.4'

loop_
_geom_angle_atom_site_label_1
_geom_angle_atom_site_label_2
_geom_angle_atom_site_label_3
_geom_angle
_geom_angle_site_symmetry_1
_geom_angle_site_symmetry_3
N1 Zn1 N1 95.1(2) . 11
N1 Zn1 Cl1 109.14(10) . .
N1 Zn1 Cl1 109.14(10) 11 .
N1 Zn1 Cl2 104.42(9) . .
N1 Zn1 Cl2 104.42(9) 11 .
Cl1 Zn1 Cl2 129.29(8) . .
C10 O2 C13 119.6(3) . .
C1 N1 C5 118.7(4) . .
C1 N1 Zn1 118.9(3) . .
C5 N1 Zn1 121.9(3) . .
C6 N2 C7 124.6(3) . .
N1 C1 C2 122.7(4) . .
N1 C1 H1A 118.7 . .
C2 C1 H1A 118.7 . .
C1 C2 C3 119.3(4) . .
C1 C2 H2A 120.4 . .
C3 C2 H2A 120.4 . .
C2 C3 C4 118.9(4) . .
C2 C3 H3A 120.5 . .
C4 C3 H3A 120.5 . .
C5 C4 C3 118.5(4) . .
C5 C4 C6 122.7(3) . .
C3 C4 C6 118.8(4) . .
N1 C5 C4 121.9(4) . .
N1 C5 H5A 119.1 . .
C4 C5 H5A 119.1 . .
O1 C6 N2 125.5(4) . .
O1 C6 C4 118.9(3) . .
N2 C6 C4 115.6(3) . .
C8 C7 C12 120.4(4) . .
C8 C7 N2 122.2(3) . .
C12 C7 N2 117.4(3) . .
C7 C8 C9 120.1(4) . .
C7 C8 H8A 120.0 . .
C9 C8 H8A 120.0 . .
C8 C9 C10 119.4(4) . .
C8 C9 H9A 120.3 . .
C10 C9 H9A 120.3 . .
C11 C10 O2 116.5(4) . .
C11 C10 C9 121.0(4) . .
O2 C10 C9 122.4(4) . .
C10 C11 C12 119.7(4) . .
C10 C11 H11A 120.2 . .
C12 C11 H11A 120.2 . .
C7 C12 C11 119.5(4) . .
C7 C12 H12A 120.2 . .
C11 C12 H12A 120.2 . .
C14 C13 O2 123.7(3) . .
C14 C13 C13 120.6(2) . 3
O2 C13 C13 115.7(2) . 3
C13 C14 C15 120.0(4) . .
C13 C14 H14A 120.0 . .
C15 C14 H14A 120.0 . .
C15 C15 C14 119.4(2) 3 .
C15 C15 C16 119.1(3) 3 .
C14 C15 C16 121.5(4) . .
C17 C16 C15 120.0(4) . .
C17 C16 H16A 120.0 . .
C15 C16 H16A 120.0 . .
C16 C17 C17 120.9(3) . 3
C16 C17 H17A 119.6 . .
C17 C17 H17A 119.6 3 .
C18 C19 H19A 109.5 . .
C18 C19 H19B 109.5 . .
H19A C19 H19B 109.5 . .
C18 C19 H19C 109.4 . .
H19A C19 H19C 109.5 . .
H19B C19 H19C 109.5 . .
N3 C18 C19 164.9(12) . .
C20 N4 C20 114.4(12) . 3_565
N4 C20 C21 164.5(11) . .
C20 C21 C20 96.6(14) . 11
C20 C21 H21A 109.4 . .
C20 C21 H21A 153.8 11 .
C20 C21 H21B 109.5 . .
C20 C21 H21B 56.6 11 .
H21A C21 H21B 109.5 . .
C20 C21 H21C 109.5 . .
C20 C21 H21C 62.5 11 .
H21A C21 H21C 109.5 . .
H21B C21 H21C 109.5 . .

loop_
_geom_bond_atom_site_label_1
_geom_bond_atom_site_label_2
_geom_bond_distance
_geom_bond_site_symmetry_2
Zn1 N1 2.079(3) .
Zn1 N1 2.079(3) 11
Zn1 Cl1 2.1964(19) .
Zn1 Cl2 2.2236(17) .
O1 C6 1.224(5) .
O2 C10 1.385(5) .
O2 C13 1.384(5) .
N1 C1 1.337(5) .
N1 C5 1.339(5) .
N2 C6 1.333(5) .
N2 C7 1.430(5) .
C1 C2 1.358(7) .
C1 H1A 0.9500 .
C2 C3 1.376(6) .
C2 H2A 0.9500 .
C3 C4 1.388(5) .
C3 H3A 0.9500 .
C4 C5 1.382(5) .
C4 C6 1.505(5) .
C5 H5A 0.9500 .
C7 C8 1.379(5) .
C7 C12 1.389(5) .
C8 C9 1.381(5) .
C8 H8A 0.9500 .
C9 C10 1.386(6) .
C9 H9A 0.9500 .
C10 C11 1.373(6) .
C11 C12 1.387(6) .
C11 H11A 0.9500 .
C12 H12A 0.9500 .
C13 C14 1.361(6) .
C13 C13 1.408(8) 3
C14 C15 1.413(6) .
C14 H14A 0.9500 .
C15 C15 1.405(8) 3
C15 C16 1.416(6) .
C16 C17 1.352(6) .
C16 H16A 0.9500 .
C17 C17 1.394(9) 3
C17 H17A 0.9500 .
N3 C18 1.444(9) .
C19 C18 1.671(9) .
C19 H19A 0.9800 .
C19 H19B 0.9800 .
C19 H19C 0.9800 .
N4 C20 1.412(17) .
N4 C20 1.412(17) 3_565
C20 C21 1.70(2) .
C21 C20 1.70(2) 11
C21 H21A 0.9800 .
C21 H21B 0.9800 .
C21 H21C 0.9800 .

loop_
_geom_torsion_atom_site_label_1
_geom_torsion_atom_site_label_2
_geom_torsion_atom_site_label_3
_geom_torsion_atom_site_label_4
_geom_torsion
_geom_torsion_site_symmetry_1
_geom_torsion_site_symmetry_4
C5 N1 C1 C2 -2.0(8) . .
Zn1 N1 C1 C2 170.1(4) . .
N1 C1 C2 C3 0.3(9) . .
C1 C2 C3 C4 0.7(8) . .
C2 C3 C4 C5 0.0(7) . .
C2 C3 C4 C6 -179.7(4) . .
C1 N1 C5 C4 2.7(6) . .
Zn1 N1 C5 C4 -169.2(3) . .
C3 C4 C5 N1 -1.7(6) . .
C6 C4 C5 N1 178.0(4) . .
C7 N2 C6 O1 4.8(7) . .
C7 N2 C6 C4 -176.0(3) . .
C5 C4 C6 O1 -145.2(4) . .
C3 C4 C6 O1 34.5(6) . .
C5 C4 C6 N2 35.6(6) . .
C3 C4 C6 N2 -144.7(4) . .
C6 N2 C7 C8 -37.8(6) . .
C6 N2 C7 C12 144.1(4) . .
C12 C7 C8 C9 -0.9(6) . .
N2 C7 C8 C9 -178.9(4) . .
C7 C8 C9 C10 1.3(7) . .
C13 O2 C10 C11 144.9(4) . .
C13 O2 C10 C9 -39.1(6) . .
C8 C9 C10 C11 0.1(7) . .
C8 C9 C10 O2 -175.7(4) . .
O2 C10 C11 C12 174.2(4) . .
C9 C10 C11 C12 -1.9(6) . .
C8 C7 C12 C11 -0.9(6) . .
N2 C7 C12 C11 177.2(3) . .
C10 C11 C12 C7 2.3(6) . .
C10 O2 C13 C14 -36.4(6) . .
C10 O2 C13 C13 146.9(5) . 3
O2 C13 C14 C15 -176.5(4) . .
C13 C13 C14 C15 0.0(7) 3 .
C13 C14 C15 C15 0.5(7) . 3
C13 C14 C15 C16 -179.3(4) . .
C15 C15 C16 C17 1.1(8) 3 .
C14 C15 C16 C17 -179.1(4) . .
C15 C16 C17 C17 -1.1(9) . 3
C20 N4 C20 C21 2(3) 3_565 .
N4 C20 C21 C20 -3(4) . 11
